data_4317638
loop_
_publ_author_name
'Wolfdieter A. Schenk'
'Katja Nielsen'
'Nicolai I. Burzlaff'
'Michael Hagel'

_publ_contact_author
;
              Prof. Dr. Wolfdieter A. Schenk
              Institut f\"ur Anorganische Chemie
              Universit\"at W\"urzburg
              Am Hubland
              D-97074 W\"urzburg
              Germany
;
_publ_contact_author_email wolfdieter.schenk@mail.uni-wuerzburg.de
_publ_contact_author_fax '+49 931 8884605'
_publ_contact_author_phone '+49 931 8885259'
_publ_section_title
;
 Molybdenum and Tungsten Complexes of Sulfene (Thioformaldehyde
 S,S-Dioxide)1
;
_journal_name_full 'Inorganic Chemistry'
_journal_page_first 1079
_journal_page_last 1085
_journal_paper_doi 10.1021/ic010963e
_journal_volume 41
_journal_year 2002
_chemical_formula_moiety '[W(CO)3(dppe)(SO2)]'
_chemical_formula_sum 'C29 H24 O5 P2 S W'
_chemical_formula_weight 730.33
_chemical_name_systematic
;
  ?
;
_space_group_IT_number 14
_symmetry_cell_setting monoclinic
_symmetry_space_group_name_Hall '-P 2yn'
_symmetry_space_group_name_H-M 'P 1 21/n 1'
_atom_sites_solution_hydrogens geom
_atom_sites_solution_primary Patterson
_atom_sites_solution_secondary difmap
_audit_creation_method SHELXL
_cell_angle_alpha 90.00
_cell_angle_beta 116.01(2)
_cell_angle_gamma 90.00
_cell_formula_units_Z 4
_cell_length_a 14.478(8)
_cell_length_b 12.794(3)
_cell_length_c 16.442(9)
_cell_measurement_reflns_used 25
_cell_measurement_temperature 293(2)
_cell_measurement_theta_max 15
_cell_measurement_theta_min 10
_cell_volume 2737(2)
_computing_cell_refinement 'SDP (ENRAF-NONIUS)'
_computing_data_collection 'ENRAF-NONIUS CAD4'
_computing_data_reduction 'SDP (ENRAF-NONIUS)'
_computing_publication_material SHELXL-93
_computing_structure_refinement 'SHELXL-93 (Sheldrick, 1993)'
_computing_structure_solution 'SHELXS-86 (Sheldrick, 1990)'
_diffrn_ambient_temperature 293(2)
_diffrn_measurement_device 'ENRAF-NONIUS CAD4'
_diffrn_measurement_method Omega-theta-scans
_diffrn_radiation_monochromator graphite
_diffrn_radiation_source 'fine-focus sealed tube'
_diffrn_radiation_type MoK\a
_diffrn_radiation_wavelength 0.70930
_diffrn_reflns_av_R_equivalents 0.0150
_diffrn_reflns_av_sigmaI/netI 0.0226
_diffrn_reflns_limit_h_max 15
_diffrn_reflns_limit_h_min 0
_diffrn_reflns_limit_k_max 14
_diffrn_reflns_limit_k_min 0
_diffrn_reflns_limit_l_max 16
_diffrn_reflns_limit_l_min -18
_diffrn_reflns_number 3960
_diffrn_reflns_theta_max 22.93
_diffrn_reflns_theta_min 2.10
_diffrn_standards_decay_% -0.7
_diffrn_standards_interval_time 3600
_diffrn_standards_number 2
_exptl_absorpt_coefficient_mu 0.287
_exptl_absorpt_correction_T_max 0.9985
_exptl_absorpt_correction_T_min 0.7385
_exptl_absorpt_correction_type psi-scan
_exptl_crystal_colour red
_exptl_crystal_density_diffrn 1.772
_exptl_crystal_description prism
_exptl_crystal_F_000 1432
_exptl_crystal_size_max 0.25
_exptl_crystal_size_mid 0.2
_exptl_crystal_size_min 0.15
_refine_diff_density_max 0.625
_refine_diff_density_min -0.416
_refine_diff_density_rms 0.073
_refine_ls_extinction_method none
_refine_ls_goodness_of_fit_all 1.071
_refine_ls_goodness_of_fit_obs 1.078
_refine_ls_hydrogen_treatment riding
_refine_ls_matrix_type full
_refine_ls_number_parameters 343
_refine_ls_number_reflns 3786
_refine_ls_number_restraints 0
_refine_ls_restrained_S_all 1.071
_refine_ls_restrained_S_obs 1.078
_refine_ls_R_factor_all 0.0289
_refine_ls_R_factor_obs 0.0201
_refine_ls_shift/esd_max -0.002
_refine_ls_shift/esd_mean 0.000
_refine_ls_structure_factor_coef Fsqd
_refine_ls_weighting_details 'w=1/[\s^2^(Fo^2^)+(0.0254P)^2^+1.8438P] where P=(Fo^2^+2Fc^2^)/3'
_refine_ls_weighting_scheme calc
_refine_ls_wR_factor_all 0.0502
_refine_ls_wR_factor_obs 0.0474
_reflns_number_observed 3361
_reflns_number_total 3786
_reflns_observed_criterion >2sigma(I)
_cod_data_source_file ic010963e_1.cif
_cod_data_source_block Nielsen-1-8b
_cod_depositor_comments
;
The following automatic conversions were performed:

'_refine_ls_weighting_scheme' value 'calc
w=1/[\s^2^(Fo^2^)+(0.0254P)^2^+1.8438P] where P=(Fo^2^+2Fc^2^)/3' was
changed to 'calc'. New tag '_refine_ls_weighting_details' was
created. The value of the new tag was set to
'w=1/[\s^2^(Fo^2^)+(0.0254P)^2^+1.8438P] where P=(Fo^2^+2Fc^2^)/3'.

Automatic conversion script
Id: cif_fix_values 3143 2015-03-26 13:38:13Z robertas 
;
_cod_original_cell_volume 2737.3(22)
_cod_database_code 4317638

loop_
_symmetry_equiv_pos_as_xyz
'x, y, z'
'x+1/2, -y+1/2, z+1/2'
'-x, -y, -z'
'-x-1/2, y-1/2, -z-1/2'

loop_
_atom_site_aniso_label
_atom_site_aniso_U_11
_atom_site_aniso_U_22
_atom_site_aniso_U_33
_atom_site_aniso_U_23
_atom_site_aniso_U_13
_atom_site_aniso_U_12
W1 0.02647(10) 0.02811(10) 0.02819(10) -0.00383(7) 0.01081(7) -0.00064(7)
C1 0.035(2) 0.039(2) 0.037(2) -0.003(2) 0.010(2) -0.001(2)
C2 0.033(2) 0.040(2) 0.038(2) -0.003(2) 0.016(2) -0.001(2)
C3 0.041(2) 0.049(3) 0.035(2) 0.001(2) 0.020(2) 0.006(2)
C11 0.026(2) 0.029(2) 0.042(2) 0.004(2) 0.015(2) 0.001(2)
C12 0.034(2) 0.039(2) 0.040(2) -0.002(2) 0.016(2) -0.001(2)
C13 0.035(2) 0.049(3) 0.056(3) -0.004(2) 0.026(2) 0.005(2)
C14 0.031(2) 0.048(3) 0.060(3) -0.003(2) 0.016(2) 0.001(2)
C15 0.035(3) 0.059(3) 0.062(3) -0.023(3) 0.008(2) -0.006(2)
C16 0.035(2) 0.050(3) 0.057(3) -0.020(2) 0.020(2) -0.002(2)
C21 0.027(2) 0.041(2) 0.033(2) -0.005(2) 0.009(2) -0.005(2)
C22 0.052(3) 0.046(3) 0.041(3) -0.004(2) 0.018(2) 0.006(2)
C23 0.054(3) 0.072(3) 0.033(2) -0.005(2) 0.018(2) 0.000(3)
C24 0.044(3) 0.064(3) 0.034(3) 0.008(2) 0.012(2) -0.013(2)
C25 0.051(3) 0.041(3) 0.039(3) -0.002(2) 0.014(2) -0.010(2)
C26 0.045(2) 0.039(3) 0.038(2) -0.007(2) 0.018(2) -0.008(2)
C31 0.032(2) 0.036(2) 0.044(2) 0.000(2) 0.019(2) -0.002(2)
C32 0.058(3) 0.044(3) 0.050(3) 0.002(2) 0.022(2) 0.006(2)
C33 0.076(4) 0.043(3) 0.080(4) 0.008(3) 0.040(3) 0.015(3)
C34 0.066(3) 0.059(3) 0.075(4) 0.024(3) 0.041(3) 0.016(3)
C35 0.064(3) 0.070(4) 0.048(3) 0.013(3) 0.029(3) 0.005(3)
C36 0.051(3) 0.043(3) 0.046(3) 0.002(2) 0.024(2) 0.000(2)
C41 0.031(2) 0.042(3) 0.041(2) 0.002(2) 0.014(2) -0.008(2)
C42 0.043(3) 0.052(3) 0.066(3) -0.006(3) 0.017(2) -0.014(2)
C43 0.050(3) 0.072(4) 0.072(4) -0.013(3) 0.018(3) -0.031(3)
C44 0.034(3) 0.096(4) 0.065(4) 0.007(3) 0.018(3) -0.014(3)
C45 0.040(3) 0.081(4) 0.083(4) -0.003(3) 0.029(3) -0.002(3)
C46 0.040(3) 0.059(3) 0.065(3) -0.007(3) 0.021(2) -0.007(2)
C51 0.040(2) 0.034(2) 0.047(3) -0.005(2) 0.024(2) -0.002(2)
C52 0.038(2) 0.035(2) 0.038(2) -0.009(2) 0.017(2) -0.008(2)
O1 0.120(3) 0.034(2) 0.074(3) 0.007(2) 0.051(2) -0.001(2)
O2 0.062(2) 0.075(3) 0.130(4) -0.052(3) 0.005(3) -0.021(2)
O3 0.051(2) 0.071(2) 0.054(2) 0.000(2) 0.004(2) 0.013(2)
O4 0.065(2) 0.092(3) 0.064(2) -0.010(2) 0.045(2) -0.003(2)
O5 0.063(2) 0.090(3) 0.049(2) 0.017(2) 0.021(2) 0.032(2)
P1 0.0271(5) 0.0296(5) 0.0347(6) -0.0054(4) 0.0127(5) -0.0021(4)
P2 0.0300(5) 0.0329(6) 0.0342(6) -0.0039(5) 0.0138(5) -0.0042(4)
S1 0.0494(7) 0.0381(6) 0.0539(7) -0.0097(5) 0.0292(6) -0.0085(5)

loop_
_atom_site_label
_atom_site_type_symbol
_atom_site_fract_x
_atom_site_fract_y
_atom_site_fract_z
_atom_site_U_iso_or_equiv
_atom_site_thermal_displace_type
_atom_site_occupancy
_atom_site_calc_flag
_atom_site_refinement_flags
_atom_site_disorder_group
W1 W 0.400642(11) 0.131986(11) 0.134498(10) 0.02801(7) Uani 1 d . .
C1 C 0.2778(3) 0.1980(3) 0.0318(3) 0.0394(10) Uani 1 d . .
C2 C 0.4802(3) 0.1246(3) 0.0598(3) 0.0367(10) Uani 1 d . .
C3 C 0.5165(3) 0.0595(3) 0.2382(3) 0.0402(10) Uani 1 d . .
C11 C 0.1760(3) 0.1747(3) 0.1889(3) 0.0321(9) Uani 1 d . .
C12 C 0.1270(3) 0.2312(3) 0.2306(3) 0.0378(10) Uani 1 d . .
H12 H 0.1659(3) 0.2703(3) 0.2820(3) 0.045 Uiso 1 calc R .
C13 C 0.0214(3) 0.2303(3) 0.1969(3) 0.0448(11) Uani 1 d . .
H13 H -0.0106(3) 0.2704(3) 0.2244(3) 0.054 Uiso 1 calc R .
C14 C -0.0362(3) 0.1704(4) 0.1229(3) 0.0479(11) Uani 1 d . .
H14 H -0.1074(3) 0.1690(4) 0.1005(3) 0.057 Uiso 1 calc R .
C15 C 0.0111(3) 0.1126(4) 0.0819(3) 0.0566(13) Uani 1 d . .
H15 H -0.0281(3) 0.0718(4) 0.0317(3) 0.068 Uiso 1 calc R .
C16 C 0.1172(3) 0.1146(3) 0.1148(3) 0.0478(12) Uani 1 d . .
H16 H 0.1488(3) 0.0751(3) 0.0866(3) 0.057 Uiso 1 calc R .
C21 C 0.3508(3) 0.1052(3) 0.3407(3) 0.0350(9) Uani 1 d . .
C22 C 0.3507(3) 0.1498(4) 0.4179(3) 0.0471(11) Uani 1 d . .
H22 H 0.3427(3) 0.2217(4) 0.4204(3) 0.057 Uiso 1 calc R .
C23 C 0.3625(4) 0.0881(4) 0.4910(3) 0.0530(12) Uani 1 d . .
H23 H 0.3625(4) 0.1187(4) 0.5422(3) 0.064 Uiso 1 calc R .
C24 C 0.3743(3) -0.0181(4) 0.4880(3) 0.0494(12) Uani 1 d . .
H24 H 0.3800(3) -0.0597(4) 0.5365(3) 0.059 Uiso 1 calc R .
C25 C 0.3775(3) -0.0630(3) 0.4133(3) 0.0456(11) Uani 1 d . .
H25 H 0.3873(3) -0.1347(3) 0.4118(3) 0.055 Uiso 1 calc R .
C26 C 0.3663(3) -0.0020(3) 0.3407(3) 0.0407(10) Uani 1 d . .
H26 H 0.3690(3) -0.0330(3) 0.2907(3) 0.049 Uiso 1 calc R .
C31 C 0.4346(3) 0.4169(3) 0.1141(3) 0.0363(9) Uani 1 d . .
C32 C 0.4316(4) 0.5171(4) 0.1432(3) 0.0510(12) Uani 1 d . .
H32 H 0.4517(4) 0.5300(4) 0.2043(3) 0.061 Uiso 1 calc R .
C33 C 0.3985(4) 0.5992(4) 0.0816(4) 0.0640(14) Uani 1 d . .
H33 H 0.3976(4) 0.6668(4) 0.1020(4) 0.077 Uiso 1 calc R .
C34 C 0.3674(4) 0.5816(4) -0.0080(4) 0.0634(14) Uani 1 d . .
H34 H 0.3454(4) 0.6369(4) -0.0488(4) 0.076 Uiso 1 calc R .
C35 C 0.3686(4) 0.4818(4) -0.0383(3) 0.0589(13) Uani 1 d . .
H35 H 0.3466(4) 0.4695(4) -0.0998(3) 0.071 Uiso 1 calc R .
C36 C 0.4024(3) 0.3994(4) 0.0221(3) 0.0459(11) Uani 1 d . .
H36 H 0.4036(3) 0.3321(4) 0.0013(3) 0.055 Uiso 1 calc R .
C41 C 0.6237(3) 0.3183(3) 0.2381(3) 0.0391(10) Uani 1 d . .
C42 C 0.6713(4) 0.4088(4) 0.2835(3) 0.0562(13) Uani 1 d . .
H42 H 0.6324(4) 0.4638(4) 0.2889(3) 0.067 Uiso 1 calc R .
C43 C 0.7780(4) 0.4166(5) 0.3207(4) 0.068(2) Uani 1 d . .
H43 H 0.8101(4) 0.4765(5) 0.3525(4) 0.081 Uiso 1 calc R .
C44 C 0.8360(4) 0.3380(5) 0.3115(4) 0.066(2) Uani 1 d . .
H44 H 0.9069(4) 0.3453(5) 0.3352(4) 0.080 Uiso 1 calc R .
C45 C 0.7897(4) 0.2485(5) 0.2672(4) 0.0671(15) Uani 1 d . .
H45 H 0.8290(4) 0.1940(5) 0.2617(4) 0.080 Uiso 1 calc R .
C46 C 0.6836(3) 0.2393(4) 0.2305(3) 0.0548(13) Uani 1 d . .
H46 H 0.6524(3) 0.1783(4) 0.2001(3) 0.066 Uiso 1 calc R .
C51 C 0.3486(3) 0.3146(3) 0.2692(3) 0.0385(10) Uani 1 d . .
H51A H 0.3039(3) 0.3598(3) 0.2205(3) 0.046 Uiso 1 calc R .
H51B H 0.3375(3) 0.3293(3) 0.3221(3) 0.046 Uiso 1 calc R .
C52 C 0.4598(3) 0.3369(3) 0.2903(3) 0.0368(9) Uani 1 d . .
H52A H 0.5048(3) 0.2954(3) 0.3419(3) 0.044 Uiso 1 calc R .
H52B H 0.4748(3) 0.4101(3) 0.3058(3) 0.044 Uiso 1 calc R .
O1 O 0.3818(3) -0.1238(2) 0.1226(2) 0.0729(11) Uani 1 d . .
O2 O 0.2352(3) -0.0427(3) 0.0053(3) 0.102(2) Uani 1 d . .
O3 O 0.2062(3) 0.2328(3) -0.0256(2) 0.0654(10) Uani 1 d . .
O4 O 0.5270(3) 0.1202(3) 0.0203(2) 0.0675(10) Uani 1 d . .
O5 O 0.5809(3) 0.0152(3) 0.2952(2) 0.0689(10) Uani 1 d . .
P1 P 0.31657(7) 0.17745(8) 0.23585(7) 0.0308(2) Uani 1 d . .
P2 P 0.48326(8) 0.30535(8) 0.19182(7) 0.0325(2) Uani 1 d . .
S1 S 0.33127(9) -0.02669(8) 0.08325(8) 0.0448(3) Uani 1 d . .

loop_
_atom_type_symbol
_atom_type_description
_atom_type_scat_dispersion_real
_atom_type_scat_dispersion_imag
_atom_type_scat_source
S S 0.1246 0.1234 'International Tables Vol C Tables 4.2.6.8 and 6.1.1.4'
P P 0.1023 0.0942 'International Tables Vol C Tables 4.2.6.8 and 6.1.1.4'
O O 0.0106 0.0060 'International Tables Vol C Tables 4.2.6.8 and 6.1.1.4'
C C 0.0033 0.0016 'International Tables Vol C Tables 4.2.6.8 and 6.1.1.4'
H H 0.0000 0.0000 'International Tables Vol C Tables 4.2.6.8 and 6.1.1.4'
W W -1.4210 6.8720 'International Tables Vol C Tables 4.2.6.8 and 6.1.1.4'

loop_
_geom_angle_atom_site_label_1
_geom_angle_atom_site_label_2
_geom_angle_atom_site_label_3
_geom_angle
_geom_angle_site_symmetry_1
_geom_angle_site_symmetry_3
_geom_angle_publ_flag
C3 W1 C2 90.4(2) . . ?
C3 W1 C1 176.1(2) . . ?
C2 W1 C1 92.3(2) . . ?
C3 W1 S1 88.34(13) . . ?
C2 W1 S1 90.56(12) . . ?
C1 W1 S1 88.83(12) . . ?
C3 W1 P2 90.35(13) . . ?
C2 W1 P2 87.98(12) . . ?
C1 W1 P2 92.54(12) . . ?
S1 W1 P2 178.03(4) . . ?
C3 W1 P1 90.62(12) . . ?
C2 W1 P1 168.51(11) . . ?
C1 W1 P1 87.29(13) . . ?
S1 W1 P1 100.90(4) . . ?
P2 W1 P1 80.58(4) . . ?
O3 C1 W1 177.5(4) . . ?
O4 C2 W1 178.2(4) . . ?
O5 C3 W1 177.5(4) . . ?
C16 C11 C12 118.5(4) . . ?
C16 C11 P1 121.7(3) . . ?
C12 C11 P1 119.7(3) . . ?
C13 C12 C11 121.0(4) . . ?
C14 C13 C12 119.9(4) . . ?
C13 C14 C15 119.9(4) . . ?
C14 C15 C16 120.4(4) . . ?
C11 C16 C15 120.3(4) . . ?
C26 C21 C22 118.0(4) . . ?
C26 C21 P1 118.6(3) . . ?
C22 C21 P1 123.1(3) . . ?
C23 C22 C21 120.6(4) . . ?
C24 C23 C22 120.3(4) . . ?
C23 C24 C25 119.8(4) . . ?
C26 C25 C24 120.1(4) . . ?
C25 C26 C21 121.2(4) . . ?
C32 C31 C36 118.7(4) . . ?
C32 C31 P2 122.9(3) . . ?
C36 C31 P2 118.3(3) . . ?
C31 C32 C33 120.3(5) . . ?
C34 C33 C32 120.6(5) . . ?
C33 C34 C35 119.8(5) . . ?
C34 C35 C36 120.3(5) . . ?
C35 C36 C31 120.2(4) . . ?
C46 C41 C42 118.7(4) . . ?
C46 C41 P2 121.6(3) . . ?
C42 C41 P2 119.7(3) . . ?
C41 C42 C43 119.3(5) . . ?
C44 C43 C42 121.2(5) . . ?
C43 C44 C45 119.8(5) . . ?
C44 C45 C46 119.6(5) . . ?
C41 C46 C45 121.4(5) . . ?
C52 C51 P1 110.6(3) . . ?
C51 C52 P2 110.1(3) . . ?
C21 P1 C11 100.4(2) . . ?
C21 P1 C51 105.9(2) . . ?
C11 P1 C51 103.5(2) . . ?
C21 P1 W1 119.81(14) . . ?
C11 P1 W1 119.00(14) . . ?
C51 P1 W1 106.57(14) . . ?
C31 P2 C52 106.2(2) . . ?
C31 P2 C41 103.6(2) . . ?
C52 P2 C41 102.3(2) . . ?
C31 P2 W1 116.92(14) . . ?
C52 P2 W1 106.50(13) . . ?
C41 P2 W1 119.68(14) . . ?
O2 S1 O1 112.3(2) . . ?
O2 S1 W1 124.1(2) . . ?
O1 S1 W1 123.5(2) . . ?

loop_
_geom_bond_atom_site_label_1
_geom_bond_atom_site_label_2
_geom_bond_distance
_geom_bond_site_symmetry_2
_geom_bond_publ_flag
W1 C3 2.017(5) . ?
W1 C2 2.021(4) . ?
W1 C1 2.024(4) . ?
W1 S1 2.2580(12) . ?
W1 P2 2.5000(11) . ?
W1 P1 2.5250(14) . ?
C1 O3 1.142(5) . ?
C2 O4 1.126(5) . ?
C3 O5 1.142(5) . ?
C11 C16 1.375(6) . ?
C11 C12 1.387(5) . ?
C11 P1 1.833(4) . ?
C12 C13 1.378(6) . ?
C13 C14 1.369(6) . ?
C14 C15 1.369(7) . ?
C15 C16 1.388(6) . ?
C21 C26 1.389(6) . ?
C21 C22 1.393(6) . ?
C21 P1 1.822(4) . ?
C22 C23 1.384(6) . ?
C23 C24 1.374(7) . ?
C24 C25 1.376(6) . ?
C25 C26 1.375(6) . ?
C31 C32 1.376(6) . ?
C31 C36 1.391(6) . ?
C31 P2 1.837(4) . ?
C32 C33 1.390(7) . ?
C33 C34 1.358(7) . ?
C34 C35 1.373(7) . ?
C35 C36 1.382(6) . ?
C41 C46 1.372(6) . ?
C41 C42 1.386(6) . ?
C41 P2 1.840(4) . ?
C42 C43 1.393(7) . ?
C43 C44 1.361(8) . ?
C44 C45 1.365(8) . ?
C45 C46 1.387(6) . ?
C51 C52 1.517(5) . ?
C51 P1 1.836(4) . ?
C52 P2 1.840(4) . ?
O1 S1 1.443(4) . ?
O2 S1 1.434(4) . ?
